data_8107658
loop_
_publ_author_name
'Yin, Dejing'
'Wang, Lingling'
'Yuan, Zhenbo'

_publ_section_title
;
 Crystal structure of
 poly[(\m-benzoato)-(\m-cis-4--hydroxy-D-proline)lithium], C12H14LiNO5
;
_journal_issue 6
_journal_name_full 'Zeitschrift f\"ur Kristallographie - New Crystal Structures'
_journal_page_first 1055
_journal_page_last 1056
_journal_paper_doi 10.1515/ncrs-2023-0289
_journal_volume 238
_journal_year 2023
_chemical_absolute_configuration ad
_chemical_formula_moiety 'C12 H14 Li N O5'
_chemical_formula_sum 'C12 H14 Li N O5'
_chemical_formula_weight 259.18
_space_group_crystal_system orthorhombic
_space_group_IT_number 19
_space_group_name_Hall 'P 2ac 2ab'
_space_group_name_H-M_alt 'P 21 21 21'
_atom_sites_solution_hydrogens mixed
_cell_angle_alpha 90
_cell_angle_beta 90
_cell_angle_gamma 90
_cell_formula_units_Z 4
_cell_length_a 5.1481(4)
_cell_length_b 8.9342(7)
_cell_length_c 25.733(2)
_cell_measurement_reflns_used 6990
_cell_measurement_temperature 100.(2)
_cell_measurement_theta_max 68.3160
_cell_measurement_theta_min 3.4349
_cell_volume 1183.57(16)
_computing_cell_refinement 'SAINT V8.38A (Bruker Nano, Inc., 2017)'
_computing_data_collection 'Bruker Instrument Service vV6.2.15'
_computing_data_reduction 'SAINT V8.38A (Bruker Nano, Inc., 2017)'
_computing_molecular_graphics 'shelXle (C.B. Huebschle, rev 958)'
_computing_structure_refinement 'SHELXL-2018/3 (Sheldrick, 2018)'
_computing_structure_solution 'SHELXT 2014/5 (Sheldrick, 2014)'
_diffrn_ambient_temperature 100.(2)
_diffrn_detector_area_resol_mean 7.3910
_diffrn_measured_fraction_theta_full 0.992
_diffrn_measured_fraction_theta_max 0.992
_diffrn_measurement_device_type 'Bruker APEX-II CCD'
_diffrn_measurement_method '\f and \w scans'
_diffrn_radiation_type Cuk\a
_diffrn_radiation_wavelength 1.54178
_diffrn_reflns_av_R_equivalents 0.1001
_diffrn_reflns_av_unetI/netI 0.0794
_diffrn_reflns_limit_h_max 5
_diffrn_reflns_limit_h_min -6
_diffrn_reflns_limit_k_max 10
_diffrn_reflns_limit_k_min -10
_diffrn_reflns_limit_l_max 31
_diffrn_reflns_limit_l_min -30
_diffrn_reflns_number 8285
_diffrn_reflns_theta_full 68.32
_diffrn_reflns_theta_max 68.32
_diffrn_reflns_theta_min 3.44
_exptl_absorpt_coefficient_mu 0.942
_exptl_absorpt_correction_T_max 0.7531
_exptl_absorpt_correction_T_min 0.5345
_exptl_absorpt_correction_type multi-scan
_exptl_absorpt_process_details
;
SADABS-2016/2 - Bruker AXS area detector scaling and absorption correction
;
_exptl_crystal_colour colourless
_exptl_crystal_density_diffrn 1.455
_exptl_crystal_density_method 'not measured'
_exptl_crystal_description needle
_exptl_crystal_F_000 544
_exptl_crystal_size_max 0.2
_exptl_crystal_size_mid 0.04
_exptl_crystal_size_min 0.02
_refine_diff_density_max 0.308
_refine_diff_density_min -0.388
_refine_ls_abs_structure_details
;

Flack x determined using 636 quotients [(I+)-(I-)]/[(I+)+(I-)]
(Parsons, Flack and Wagner, Acta Cryst. B69 (2013) 249-259).
;
_refine_ls_abs_structure_Flack 0.0(3)
_refine_ls_extinction_method none
_refine_ls_goodness_of_fit_ref 1.066
_refine_ls_hydrogen_treatment mixed
_refine_ls_matrix_type full
_refine_ls_number_parameters 182
_refine_ls_number_reflns 2157
_refine_ls_number_restraints 2
_refine_ls_restrained_S_all 1.066
_refine_ls_R_factor_all 0.0648
_refine_ls_R_factor_gt 0.0539
_refine_ls_shift/su_max 0.000
_refine_ls_shift/su_mean 0.000
_refine_ls_structure_factor_coef Fsqd
_refine_ls_weighting_details 'w=1/[\s^2^(Fo^2^)+(0.0729P)^2^+0.3628P] where P=(Fo^2^+2Fc^2^)/3'
_refine_ls_weighting_scheme calc
_refine_ls_wR_factor_gt 0.1364
_refine_ls_wR_factor_ref 0.1478
_reflns_number_gt 1855
_reflns_number_total 2157
_reflns_threshold_expression 'I > 2\s(I)'
_cod_data_source_file suppl_j_ncrs-2023-0289_suppl_001.cif
_cod_data_source_block hp_bj
_cod_depositor_comments
;
The following automatic conversions were performed:

data item '_exptl_absorpt_correction_type' value 'Multi-Scan' was
changed to 'multi-scan' in accordance with the built-in table derived
from the CIF Core dictionary named 'cif_core.dic' version 2.4.5 last
updated on 2014-11-21.

Automatic conversion script
Id: cif_fix_values 8738 2021-04-28 16:35:53Z antanas 
;
_cod_database_code 8107658

loop_
_space_group_symop_operation_xyz
'x, y, z'
'-x+1/2, -y, z+1/2'
'-x, y+1/2, -z+1/2'
'x+1/2, -y+1/2, -z'

loop_
_atom_site_type_symbol
_atom_site_label
_atom_site_fract_x
_atom_site_fract_y
_atom_site_fract_z
_atom_site_U_iso_or_equiv
_atom_site_adp_type
_atom_site_calc_flag
_atom_site_refinement_flags_adp
_atom_site_refinement_flags_occupancy
_atom_site_refinement_flags_posn
_atom_site_occupancy
_atom_site_disorder_assembly
_atom_site_disorder_group
C C1 0.0220(9) 0.0208(5) 0.57642(15) 0.0213(9) Uani d . . . 1 . .
C C2 -0.1896(9) 0.1001(5) 0.55701(17) 0.0255(10) Uani d . . . 1 . .
H H2 -0.285184 0.164557 0.579295 0.031 Uiso calc U . R 1 . .
C C3 -0.2616(10) 0.0855(6) 0.50550(18) 0.0314(11) Uani d . . . 1 . .
H H3 -0.404115 0.141536 0.492396 0.038 Uiso calc U . R 1 . .
C C5 0.0808(11) -0.0916(6) 0.49202(18) 0.0326(11) Uani d . . . 1 . .
H H5 0.170596 -0.159697 0.470086 0.039 Uiso calc U . R 1 . .
C C4 -0.1263(10) -0.0110(6) 0.47272(17) 0.0327(11) Uani d . . . 1 . .
H H4 -0.176232 -0.021155 0.437359 0.039 Uiso calc U . R 1 . .
C C7 0.1048(8) 0.0369(4) 0.63252(16) 0.0186(8) Uani d . . . 1 . .
C C6 0.1595(10) -0.0737(5) 0.54361(17) 0.0263(10) Uani d . . . 1 . .
H H6 0.307055 -0.126285 0.55623 0.032 Uiso calc U . R 1 . .
C C8 0.8006(9) 0.4659(4) 0.70540(16) 0.0209(9) Uani d . . . 1 . .
H H8 0.928761 0.389686 0.717759 0.025 Uiso calc U . R 1 . .
C C9 0.8433(9) 0.4931(4) 0.64694(15) 0.0220(9) Uani d . . . 1 . .
H H9A 1.014035 0.453763 0.635675 0.026 Uiso calc U . R 1 . .
H H9AB 0.70511 0.444642 0.626136 0.026 Uiso calc U . R 1 . .
C C10 0.8326(9) 0.6631(4) 0.64121(16) 0.0223(9) Uani d . . . 1 . .
H H10 0.923825 0.697883 0.609091 0.027 Uiso calc U . R 1 . .
C C11 0.9694(9) 0.7163(5) 0.69026(16) 0.0220(9) Uani d . . . 1 . .
H H11A 1.160143 0.705126 0.68731 0.026 Uiso calc U . R 1 . .
H H11B 0.927141 0.822008 0.698058 0.026 Uiso calc U . R 1 . .
C C12 0.5276(8) 0.4148(4) 0.72028(15) 0.0187(8) Uani d . . . 1 . .
Li Li1 0.5867(16) 0.0985(8) 0.6827(3) 0.0249(15) Uani d . . . 1 . .
N N1 0.8595(7) 0.6126(4) 0.73080(13) 0.0187(8) Uani d . . D 1 . .
H H7 0.712(6) 0.645(6) 0.7435(19) 0.027(14) Uiso d . . D 1 . .
H H1 0.953(7) 0.604(5) 0.7591(11) 0.010(10) Uiso d . . D 1 . .
O O1 0.3316(6) -0.0048(3) 0.64441(11) 0.0227(7) Uani d . . . 1 . .
O O2 -0.0584(6) 0.0897(3) 0.66424(10) 0.0216(7) Uani d . . . 1 . .
O O3 0.4585(6) 0.2899(3) 0.70252(11) 0.0254(7) Uani d . . . 1 . .
O O4 0.3930(6) 0.4975(3) 0.74887(10) 0.0203(6) Uani d . . . 1 . .
O O5 0.5652(6) 0.7033(3) 0.64091(11) 0.0244(7) Uani d . . . 1 . .
H H5A 0.5500(12) 0.806(7) 0.638(2) 0.037 Uiso calc U . R 1 . .

loop_
_atom_site_aniso_label
_atom_site_aniso_U_11
_atom_site_aniso_U_22
_atom_site_aniso_U_33
_atom_site_aniso_U_12
_atom_site_aniso_U_13
_atom_site_aniso_U_23
O1 0.0208(16) 0.0238(14) 0.0235(14) -0.0002(13) -0.0022(12) -0.0013(12)
N1 0.018(2) 0.0204(17) 0.0178(16) -0.0019(13) -0.0012(15) 0.0017(14)
C1 0.023(2) 0.0209(19) 0.0200(19) -0.0045(17) 0.0017(17) 0.0015(15)
Li1 0.026(4) 0.023(3) 0.026(3) 0.003(3) 0.001(3) -0.003(3)
O2 0.0223(16) 0.0224(14) 0.0203(13) 0.0004(12) 0.0028(12) -0.0018(11)
C2 0.025(2) 0.026(2) 0.026(2) 0.0012(18) -0.0001(19) 0.0053(19)
O3 0.0264(17) 0.0194(14) 0.0303(15) -0.0033(12) 0.0040(13) -0.0025(12)
C3 0.028(3) 0.039(3) 0.027(2) -0.005(2) -0.0035(19) 0.008(2)
O5 0.0264(17) 0.0220(14) 0.0248(15) 0.0035(12) -0.0024(13) 0.0008(12)
C5 0.036(3) 0.038(2) 0.024(2) -0.002(2) 0.003(2) -0.007(2)
O4 0.0172(15) 0.0224(14) 0.0212(13) 0.0005(12) 0.0010(12) -0.0008(11)
C4 0.033(3) 0.044(3) 0.021(2) -0.009(2) -0.0054(19) -0.001(2)
C7 0.016(2) 0.0167(17) 0.0231(19) -0.0030(14) 0.0016(16) 0.0019(15)
C6 0.027(3) 0.026(2) 0.026(2) -0.0006(19) -0.0017(18) -0.0004(17)
C8 0.022(2) 0.0162(18) 0.024(2) -0.0009(15) -0.0003(17) 0.0043(16)
C9 0.027(2) 0.0196(19) 0.0190(19) 0.0005(18) 0.0043(18) -0.0017(17)
C10 0.023(2) 0.022(2) 0.022(2) -0.0016(16) 0.0055(19) 0.0039(17)
C11 0.022(2) 0.0185(19) 0.026(2) 0.0007(17) 0.0012(17) 0.0030(16)
C12 0.021(2) 0.0155(17) 0.0196(18) 0.0025(16) -0.0024(16) 0.0031(15)

loop_
_atom_type_symbol
_atom_type_description
_atom_type_scat_dispersion_real
_atom_type_scat_dispersion_imag
_atom_type_scat_source
C C 0.0181 0.0091 'International Tables Vol C Tables 4.2.6.8 and 6.1.1.4'
H H 0.0000 0.0000 'International Tables Vol C Tables 4.2.6.8 and 6.1.1.4'
Li Li 0.0008 0.0003 'International Tables Vol C Tables 4.2.6.8 and 6.1.1.4'
N N 0.0311 0.0180 'International Tables Vol C Tables 4.2.6.8 and 6.1.1.4'
O O 0.0492 0.0322 'International Tables Vol C Tables 4.2.6.8 and 6.1.1.4'

loop_
_geom_angle_atom_site_label_1
_geom_angle_atom_site_label_2
_geom_angle_atom_site_label_3
_geom_angle_site_symmetry_1
_geom_angle_site_symmetry_3
_geom_angle
C7 O1 Li1 . . 128.8(4)
C8 N1 C11 . . 108.2(3)
C8 N1 H7 . . 106.(4)
C11 N1 H7 . . 112.(3)
C8 N1 H1 . . 113.(3)
C11 N1 H1 . . 115.(3)
H7 N1 H1 . . 101.(4)
C6 C1 C2 . . 119.4(4)
C6 C1 C7 . . 119.6(4)
C2 C1 C7 . . 121.0(4)
O1 Li1 O2 . 1_655 121.4(4)
O1 Li1 O3 . . 109.8(4)
O2 Li1 O3 1_655 . 116.1(4)
O1 Li1 O4 . 3_646 106.2(4)
O2 Li1 O4 1_655 3_646 98.9(4)
O3 Li1 O4 . 3_646 101.0(3)
C7 O2 Li1 . 1_455 145.3(3)
C3 C2 C1 . . 120.4(4)
C3 C2 H2 . . 119.8
C1 C2 H2 . . 119.8
C12 O3 Li1 . . 142.8(4)
C2 C3 C4 . . 120.3(5)
C2 C3 H3 . . 119.8
C4 C3 H3 . . 119.8
C10 O5 H5A . . 109.5
C4 C5 C6 . . 120.5(5)
C4 C5 H5 . . 119.8
C6 C5 H5 . . 119.8
C12 O4 Li1 . 3_656 139.6(4)
C5 C4 C3 . . 119.5(4)
C5 C4 H4 . . 120.3
C3 C4 H4 . . 120.3
O2 C7 O1 . . 124.6(4)
O2 C7 C1 . . 117.7(4)
O1 C7 C1 . . 117.6(4)
C1 C6 C5 . . 120.0(4)
C1 C6 H6 . . 120.0
C5 C6 H6 . . 120.0
N1 C8 C12 . . 109.8(3)
N1 C8 C9 . . 105.1(3)
C12 C8 C9 . . 115.1(4)
N1 C8 H8 . . 108.9
C12 C8 H8 . . 108.9
C9 C8 H8 . . 108.9
C10 C9 C8 . . 104.3(3)
C10 C9 H9A . . 110.9
C8 C9 H9A . . 110.9
C10 C9 H9AB . . 110.9
C8 C9 H9AB . . 110.9
H9A C9 H9AB . . 108.9
O5 C10 C11 . . 111.9(3)
O5 C10 C9 . . 106.6(4)
C11 C10 C9 . . 102.3(3)
O5 C10 H10 . . 111.8
C11 C10 H10 . . 111.8
C9 C10 H10 . . 111.8
N1 C11 C10 . . 102.1(3)
N1 C11 H11A . . 111.4
C10 C11 H11A . . 111.4
N1 C11 H11B . . 111.4
C10 C11 H11B . . 111.4
H11A C11 H11B . . 109.2
O4 C12 O3 . . 125.5(4)
O4 C12 C8 . . 118.7(4)
O3 C12 C8 . . 115.8(4)

loop_
_geom_bond_atom_site_label_1
_geom_bond_atom_site_label_2
_geom_bond_site_symmetry_2
_geom_bond_distance
O1 C7 . 1.263(5)
O1 Li1 . 1.884(8)
N1 C8 . 1.496(5)
N1 C11 . 1.505(5)
N1 H7 . 0.879(14)
N1 H1 . 0.875(13)
C1 C6 . 1.389(6)
C1 C2 . 1.392(6)
C1 C7 . 1.512(6)
Li1 O2 1_655 1.890(9)
Li1 O3 . 1.902(8)
Li1 O4 3_646 1.981(8)
O2 C7 . 1.262(5)
C2 C3 . 1.383(7)
C2 H2 . 0.95
O3 C12 . 1.257(5)
C3 C4 . 1.393(7)
C3 H3 . 0.95
O5 C10 . 1.423(6)
O5 H5A . 0.92(6)
C5 C4 . 1.379(7)
C5 C6 . 1.397(6)
C5 H5 . 0.95
O4 C12 . 1.252(5)
C4 H4 . 0.95
C6 H6 . 0.95
C8 C12 . 1.527(6)
C8 C9 . 1.540(6)
C8 H8 . 1.0
C9 C10 . 1.527(5)
C9 H9A . 0.99
C9 H9AB . 0.99
C10 C11 . 1.521(6)
C10 H10 . 1.0
C11 H11A . 0.99
C11 H11B . 0.99

loop_
_geom_hbond_atom_site_label_D
_geom_hbond_atom_site_label_H
_geom_hbond_atom_site_label_A
_geom_hbond_site_symmetry_A
_geom_hbond_distance_DH
_geom_hbond_distance_HA
_geom_hbond_distance_DA
_geom_hbond_angle_DHA
N1 H7 O3 3_656 0.879(14) 2.09(3) 2.852(4) 145.(5)
N1 H7 O4 . 0.879(14) 2.11(5) 2.653(5) 119.(4)
N1 H1 O2 3_656 0.875(13) 2.051(19) 2.896(4) 162.(4)
N1 H1 O4 1_655 0.875(13) 2.47(4) 2.969(5) 117.(3)
O5 H5A O1 1_565 0.92 2.04 2.873(4) 149.9
C11 H11A O5 1_655 0.99 2.4 3.322(5) 154.1
C11 H11B O2 1_665 0.99 2.55 3.406(5) 145.2
C11 H11B O4 3_656 0.99 2.65 3.500(5) 143.6

loop_
_geom_torsion_atom_site_label_1
_geom_torsion_atom_site_label_2
_geom_torsion_atom_site_label_3
_geom_torsion_atom_site_label_4
_geom_torsion_site_symmetry_1
_geom_torsion_site_symmetry_2
_geom_torsion_site_symmetry_3
_geom_torsion_site_symmetry_4
_geom_torsion
C7 O1 Li1 O2 . . . 1_655 -141.2(4)
C7 O1 Li1 O3 . . . . -1.0(6)
C7 O1 Li1 O4 . . . 3_646 107.4(4)
C6 C1 C2 C3 . . . . -0.3(7)
C7 C1 C2 C3 . . . . 179.3(4)
C1 C2 C3 C4 . . . . 1.3(7)
C6 C5 C4 C3 . . . . -1.8(7)
C2 C3 C4 C5 . . . . -0.2(7)
Li1 O2 C7 O1 1_455 . . . -143.7(5)
Li1 O2 C7 C1 1_455 . . . 35.6(7)
Li1 O1 C7 O2 . . . . -49.8(6)
Li1 O1 C7 C1 . . . . 130.9(4)
C6 C1 C7 O2 . . . . -161.5(4)
C2 C1 C7 O2 . . . . 18.9(6)
C6 C1 C7 O1 . . . . 17.9(6)
C2 C1 C7 O1 . . . . -161.8(4)
C2 C1 C6 C5 . . . . -1.7(7)
C7 C1 C6 C5 . . . . 178.6(4)
C4 C5 C6 C1 . . . . 2.8(7)
C11 N1 C8 C12 . . . . -132.0(3)
C11 N1 C8 C9 . . . . -7.7(4)
N1 C8 C9 C10 . . . . -18.8(5)
C12 C8 C9 C10 . . . . 102.1(4)
C8 C9 C10 O5 . . . . -79.9(4)
C8 C9 C10 C11 . . . . 37.8(4)
C8 N1 C11 C10 . . . . 31.1(4)
O5 C10 C11 N1 . . . . 71.8(4)
C9 C10 C11 N1 . . . . -42.0(4)
Li1 O4 C12 O3 3_656 . . . 124.6(5)
Li1 O4 C12 C8 3_656 . . . -54.7(6)
Li1 O3 C12 O4 . . . . -148.0(5)
Li1 O3 C12 C8 . . . . 31.4(7)
N1 C8 C12 O4 . . . . 1.6(5)
C9 C8 C12 O4 . . . . -116.7(4)
N1 C8 C12 O3 . . . . -177.8(3)
C9 C8 C12 O3 . . . . 63.9(5)
